data_1560641
loop_
_publ_author_name
'Ding, Ling'
'Zhong, Jie-Cen'
'Qiu, Xing-Tai'
'Sun, Yan-Qiong'
'Chen, Yi-Ping'

_publ_section_title
;
 Syntheses, structures, photoluminescence and photocatalysis of 2D layered
 lanthanide-carboxylates with 2, 2&#x2032;-dithiodibenzoic acid
;
_journal_name_full 'Journal of Solid State Chemistry'
_journal_page_first 138
_journal_page_last 144
_journal_paper_doi 10.1016/j.jssc.2016.11.002
_journal_volume 246
_journal_year 2017
_chemical_formula_sum 'C33 H21 Eu N O8 S4'
_chemical_formula_weight 839.75
_space_group_IT_number 2
_space_group_name_Hall '-P 1'
_space_group_name_H-M_alt 'P -1'
_symmetry_cell_setting triclinic
_symmetry_space_group_name_H-M 'P -1'
_atom_sites_solution_hydrogens geom
_atom_sites_solution_primary direct
_atom_sites_solution_secondary difmap
_cell_angle_alpha 82.874(19)
_cell_angle_beta 81.967(18)
_cell_angle_gamma 78.512(15)
_cell_formula_units_Z 2
_cell_length_a 9.528(4)
_cell_length_b 10.518(5)
_cell_length_c 16.030(9)
_cell_measurement_reflns_used 7051
_cell_measurement_temperature 293(2)
_cell_measurement_theta_max 27.47
_cell_measurement_theta_min 3.10
_cell_volume 1551.1(13)
_computing_cell_refinement 'Bruker XSCANS'
_computing_data_collection 'Bruker XSCANS'
_computing_data_reduction 'Bruker SHELXTL'
_computing_molecular_graphics 'Bruker SHELXTL'
_computing_publication_material 'Bruker SHELXTL'
_computing_structure_refinement 'SHELXL-97 (Sheldrick, 1997)'
_computing_structure_solution 'SHELXS-97 (Sheldrick, 1990)'
_diffrn_ambient_temperature 293(2)
_diffrn_measured_fraction_theta_full 0.989
_diffrn_measured_fraction_theta_max 0.989
_diffrn_measurement_device_type 'Bruker P4'
_diffrn_measurement_method '\w scans'
_diffrn_radiation_monochromator graphite
_diffrn_radiation_source 'fine-focus sealed tube'
_diffrn_radiation_type MoK\a
_diffrn_radiation_wavelength 0.71073
_diffrn_reflns_av_R_equivalents 0.0484
_diffrn_reflns_av_sigmaI/netI 0.0633
_diffrn_reflns_limit_h_max 11
_diffrn_reflns_limit_h_min -12
_diffrn_reflns_limit_k_max 13
_diffrn_reflns_limit_k_min -13
_diffrn_reflns_limit_l_max 20
_diffrn_reflns_limit_l_min -20
_diffrn_reflns_number 15374
_diffrn_reflns_theta_full 27.47
_diffrn_reflns_theta_max 27.47
_diffrn_reflns_theta_min 3.10
_exptl_absorpt_coefficient_mu 2.347
_exptl_absorpt_correction_type none
_exptl_crystal_colour yellow
_exptl_crystal_density_diffrn 1.798
_exptl_crystal_density_method 'not measured'
_exptl_crystal_description columnar
_exptl_crystal_F_000 834
_exptl_crystal_size_max 0.24
_exptl_crystal_size_mid 0.20
_exptl_crystal_size_min 0.19
_refine_diff_density_max 4.387
_refine_diff_density_min -1.456
_refine_diff_density_rms 0.165
_refine_ls_extinction_method none
_refine_ls_goodness_of_fit_ref 1.041
_refine_ls_hydrogen_treatment mixed
_refine_ls_matrix_type full
_refine_ls_number_parameters 425
_refine_ls_number_reflns 7051
_refine_ls_number_restraints 0
_refine_ls_restrained_S_all 1.041
_refine_ls_R_factor_all 0.0659
_refine_ls_R_factor_gt 0.0507
_refine_ls_shift/su_max 0.001
_refine_ls_shift/su_mean 0.000
_refine_ls_structure_factor_coef Fsqd
_refine_ls_weighting_details 'calc w=1/[\s^2^(Fo^2^)+(0.0329P)^2^+9.5712P] where P=(Fo^2^+2Fc^2^)/3'
_refine_ls_weighting_scheme calc
_refine_ls_wR_factor_gt 0.1051
_refine_ls_wR_factor_ref 0.1121
_reflns_number_gt 5812
_reflns_number_total 7051
_reflns_threshold_expression >2sigma(I)
_cod_data_source_file JSSC-2017-246-138.cif
_cod_data_source_block 2a
_cod_depositor_comments
;
The following automatic conversions were performed:

data item '_symmetry_cell_setting' value 'Triclinic' was changed to
'triclinic' in accordance with the built-in table derived from the
CIF Core dictionary named 'cif_core.dic' version 2.4.5 last updated
on 2014-11-21.

Automatic conversion script
Id: cif_fix_values 8369 2020-08-20 11:38:08Z andrius 
;
_cod_original_sg_symbol_H-M P-1
_cod_database_code 1560641

loop_
_symmetry_equiv_pos_as_xyz
'x, y, z'
'-x, -y, -z'

loop_
_atom_site_label
_atom_site_type_symbol
_atom_site_fract_x
_atom_site_fract_y
_atom_site_fract_z
_atom_site_U_iso_or_equiv
_atom_site_adp_type
_atom_site_occupancy
_atom_site_symmetry_multiplicity
_atom_site_calc_flag
_atom_site_refinement_flags
_atom_site_disorder_assembly
_atom_site_disorder_group
Eu1 Eu 0.66302(3) 0.57976(3) 0.452567(19) 0.02123(9) Uani 1 1 d . . .
S1 S 0.57574(16) 0.12124(13) 0.58918(10) 0.0271(3) Uani 1 1 d . . .
S2 S 0.58274(16) -0.07599(14) 0.59993(10) 0.0280(3) Uani 1 1 d . . .
S3 S 1.08550(17) 0.39742(15) 0.24137(10) 0.0294(3) Uani 1 1 d . . .
S4 S 1.22284(17) 0.27769(14) 0.16202(11) 0.0306(3) Uani 1 1 d . . .
O1 O 0.5857(4) 0.3911(4) 0.5594(3) 0.0262(9) Uani 1 1 d . . .
O2 O 0.8005(4) 0.4409(4) 0.5539(3) 0.0308(10) Uani 1 1 d . . .
O3 O 0.5555(4) -0.3170(4) 0.5760(3) 0.0258(9) Uani 1 1 d . . .
O4 O 0.3568(5) -0.4016(4) 0.6158(3) 0.0446(13) Uani 1 1 d . . .
O5 O 0.8779(4) 0.5321(4) 0.3451(3) 0.0282(9) Uani 1 1 d . . .
O6 O 0.6852(5) 0.6696(4) 0.3091(3) 0.0331(10) Uani 1 1 d . . .
O7 O 1.4013(5) 0.1028(4) 0.0648(3) 0.0412(12) Uani 1 1 d . . .
O8 O 1.6075(6) 0.1309(6) -0.0126(4) 0.0667(19) Uani 1 1 d . . .
H8 H 1.5979 0.0644 -0.0313 0.100 Uiso 1 1 calc R . .
N1 N 0.8291(5) 0.7402(4) 0.4690(3) 0.0236(10) Uani 1 1 d . . .
C1 C 0.7110(6) 0.3695(5) 0.5843(4) 0.0213(11) Uani 1 1 d . . .
C2 C 0.7484(6) 0.2618(5) 0.6506(4) 0.0215(11) Uani 1 1 d . . .
C3 C 0.8459(7) 0.2765(6) 0.7049(4) 0.0306(14) Uani 1 1 d . . .
H3 H 0.8883 0.3502 0.6960 0.037 Uiso 1 1 calc R . .
C4 C 0.8801(8) 0.1848(7) 0.7708(5) 0.0442(18) Uani 1 1 d . . .
H4 H 0.9428 0.1977 0.8072 0.053 Uiso 1 1 calc R . .
C5 C 0.8216(8) 0.0731(7) 0.7832(5) 0.0466(19) Uani 1 1 d . . .
H5 H 0.8441 0.0109 0.8283 0.056 Uiso 1 1 calc R . .
C6 C 0.7288(7) 0.0535(6) 0.7282(5) 0.0364(15) Uani 1 1 d . . .
H6 H 0.6915 -0.0229 0.7360 0.044 Uiso 1 1 calc R . .
C7 C 0.6916(6) 0.1459(5) 0.6624(4) 0.0235(12) Uani 1 1 d . . .
C8 C 0.4380(6) -0.1056(5) 0.6786(4) 0.0234(12) Uani 1 1 d . . .
C9 C 0.3774(7) -0.0182(6) 0.7382(4) 0.0324(14) Uani 1 1 d . . .
H9 H 0.4161 0.0562 0.7388 0.039 Uiso 1 1 calc R . .
C10 C 0.2609(8) -0.0399(6) 0.7965(4) 0.0376(16) Uani 1 1 d . . .
H10 H 0.2233 0.0189 0.8363 0.045 Uiso 1 1 calc R . .
C11 C 0.1999(8) -0.1491(6) 0.7958(5) 0.0402(17) Uani 1 1 d . . .
H11 H 0.1204 -0.1628 0.8341 0.048 Uiso 1 1 calc R . .
C12 C 0.2583(7) -0.2364(6) 0.7379(4) 0.0329(14) Uani 1 1 d . . .
H12 H 0.2169 -0.3091 0.7371 0.039 Uiso 1 1 calc R . .
C13 C 0.3791(6) -0.2185(5) 0.6797(4) 0.0214(11) Uani 1 1 d . . .
C14 C 0.4355(7) -0.3197(5) 0.6202(4) 0.0270(13) Uani 1 1 d . . .
C15 C 0.8092(6) 0.6031(5) 0.2896(4) 0.0257(12) Uani 1 1 d . . .
C16 C 0.8748(6) 0.6125(5) 0.2003(4) 0.0253(12) Uani 1 1 d . . .
C17 C 0.8098(7) 0.7113(6) 0.1428(4) 0.0303(14) Uani 1 1 d . . .
H17 H 0.7225 0.7633 0.1608 0.036 Uiso 1 1 calc R . .
C18 C 0.8710(8) 0.7330(7) 0.0614(4) 0.0372(15) Uani 1 1 d . . .
H18 H 0.8268 0.7996 0.0246 0.045 Uiso 1 1 calc R . .
C19 C 0.9990(8) 0.6550(7) 0.0347(4) 0.0362(15) Uani 1 1 d . . .
H19 H 1.0425 0.6702 -0.0204 0.043 Uiso 1 1 calc R . .
C20 C 1.0639(7) 0.5543(6) 0.0884(4) 0.0320(14) Uani 1 1 d . . .
H20 H 1.1498 0.5018 0.0687 0.038 Uiso 1 1 calc R . .
C21 C 1.0029(6) 0.5305(5) 0.1710(4) 0.0256(12) Uani 1 1 d . . .
C22 C 1.3839(6) 0.3464(6) 0.1375(4) 0.0269(12) Uani 1 1 d . . .
C23 C 1.3961(8) 0.4578(6) 0.1714(4) 0.0386(16) Uani 1 1 d . . .
H23 H 1.3214 0.4958 0.2095 0.046 Uiso 1 1 calc R . .
C24 C 1.5170(8) 0.5135(6) 0.1496(5) 0.0419(17) Uani 1 1 d . . .
H24 H 1.5247 0.5864 0.1749 0.050 Uiso 1 1 calc R . .
C25 C 1.6259(8) 0.4626(7) 0.0910(5) 0.0438(17) Uani 1 1 d . . .
H25 H 1.7055 0.5026 0.0746 0.053 Uiso 1 1 calc R . .
C26 C 1.6160(7) 0.3515(7) 0.0567(5) 0.0387(16) Uani 1 1 d . . .
H26 H 1.6906 0.3164 0.0175 0.046 Uiso 1 1 calc R . .
C27 C 1.4977(7) 0.2903(6) 0.0790(4) 0.0283(13) Uani 1 1 d . . .
C28 C 1.4952(7) 0.1681(6) 0.0434(4) 0.0345(14) Uani 1 1 d . . .
C29 C 0.9113(7) 0.7286(6) 0.5305(4) 0.0339(15) Uani 1 1 d . . .
H29 H 0.9233 0.6511 0.5658 0.041 Uiso 1 1 calc R . .
C30 C 0.9809(8) 0.8279(6) 0.5448(4) 0.0355(15) Uani 1 1 d . . .
H30 H 1.0376 0.8153 0.5890 0.043 Uiso 1 1 calc R . .
C31 C 0.9656(6) 0.9452(5) 0.4933(4) 0.0230(12) Uani 1 1 d . . .
C32 C 0.8842(7) 0.9529(6) 0.4274(4) 0.0349(15) Uani 1 1 d . . .
H32 H 0.8734 1.0274 0.3893 0.042 Uiso 1 1 calc R . .
C33 C 0.8189(7) 0.8504(6) 0.4179(4) 0.0363(16) Uani 1 1 d . . .
H33 H 0.7645 0.8590 0.3730 0.044 Uiso 1 1 calc R . .

loop_
_atom_site_aniso_label
_atom_site_aniso_U_11
_atom_site_aniso_U_22
_atom_site_aniso_U_33
_atom_site_aniso_U_23
_atom_site_aniso_U_13
_atom_site_aniso_U_12
Eu1 0.02163(15) 0.01833(14) 0.02580(16) -0.00706(10) 0.00099(11) -0.00825(10)
S1 0.0321(8) 0.0164(6) 0.0369(8) -0.0029(6) -0.0100(7) -0.0096(6)
S2 0.0297(8) 0.0193(6) 0.0369(9) -0.0100(6) 0.0043(7) -0.0103(6)
S3 0.0309(8) 0.0267(7) 0.0271(8) -0.0042(6) 0.0034(6) -0.0008(6)
S4 0.0307(8) 0.0212(7) 0.0374(9) -0.0085(6) 0.0065(7) -0.0027(6)
O1 0.020(2) 0.0217(19) 0.037(2) 0.0012(17) -0.0078(18) -0.0046(16)
O2 0.026(2) 0.025(2) 0.041(3) 0.0030(19) -0.0063(19) -0.0082(18)
O3 0.030(2) 0.0191(18) 0.030(2) -0.0115(17) 0.0037(18) -0.0071(17)
O4 0.053(3) 0.036(2) 0.053(3) -0.026(2) 0.016(2) -0.030(2)
O5 0.026(2) 0.032(2) 0.026(2) -0.0073(18) 0.0038(18) -0.0083(18)
O6 0.031(2) 0.029(2) 0.036(3) -0.0067(19) 0.004(2) -0.0009(19)
O7 0.037(3) 0.033(2) 0.054(3) -0.022(2) 0.010(2) -0.009(2)
O8 0.056(3) 0.063(4) 0.085(5) -0.049(3) 0.037(3) -0.024(3)
N1 0.026(2) 0.022(2) 0.027(3) -0.008(2) 0.003(2) -0.015(2)
C1 0.028(3) 0.013(2) 0.023(3) -0.004(2) -0.002(2) -0.004(2)
C2 0.020(3) 0.017(2) 0.029(3) -0.005(2) -0.001(2) -0.006(2)
C3 0.031(3) 0.023(3) 0.042(4) -0.001(3) -0.011(3) -0.011(3)
C4 0.049(4) 0.041(4) 0.051(5) 0.002(3) -0.029(4) -0.017(3)
C5 0.058(5) 0.037(4) 0.050(5) 0.015(3) -0.030(4) -0.017(4)
C6 0.041(4) 0.023(3) 0.049(4) 0.005(3) -0.018(3) -0.010(3)
C7 0.025(3) 0.017(2) 0.031(3) -0.002(2) -0.006(2) -0.008(2)
C8 0.025(3) 0.017(2) 0.028(3) -0.004(2) -0.004(2) -0.003(2)
C9 0.047(4) 0.019(3) 0.034(4) -0.009(3) -0.006(3) -0.006(3)
C10 0.049(4) 0.026(3) 0.034(4) -0.013(3) 0.011(3) -0.002(3)
C11 0.044(4) 0.032(3) 0.040(4) -0.003(3) 0.016(3) -0.009(3)
C12 0.040(4) 0.024(3) 0.036(4) -0.007(3) 0.003(3) -0.011(3)
C13 0.024(3) 0.018(3) 0.023(3) -0.008(2) 0.002(2) -0.006(2)
C14 0.037(3) 0.017(3) 0.030(3) -0.009(2) -0.002(3) -0.012(2)
C15 0.024(3) 0.020(3) 0.035(3) -0.011(2) -0.001(3) -0.006(2)
C16 0.027(3) 0.021(3) 0.031(3) -0.010(2) -0.003(2) -0.008(2)
C17 0.027(3) 0.021(3) 0.044(4) -0.008(3) -0.010(3) 0.001(2)
C18 0.045(4) 0.034(3) 0.033(4) -0.003(3) -0.010(3) -0.005(3)
C19 0.044(4) 0.039(4) 0.024(3) 0.000(3) -0.002(3) -0.008(3)
C20 0.036(3) 0.032(3) 0.026(3) -0.004(3) 0.000(3) -0.004(3)
C21 0.027(3) 0.023(3) 0.029(3) -0.010(2) -0.002(2) -0.006(2)
C22 0.025(3) 0.024(3) 0.029(3) -0.005(2) -0.004(2) 0.002(2)
C23 0.042(4) 0.035(3) 0.037(4) -0.012(3) 0.001(3) -0.003(3)
C24 0.041(4) 0.029(3) 0.060(5) -0.017(3) -0.002(4) -0.012(3)
C25 0.037(4) 0.042(4) 0.055(5) -0.009(4) -0.001(3) -0.015(3)
C26 0.032(3) 0.043(4) 0.040(4) -0.011(3) 0.001(3) -0.003(3)
C27 0.028(3) 0.028(3) 0.027(3) -0.006(2) -0.001(3) -0.002(3)
C28 0.038(4) 0.029(3) 0.035(4) -0.010(3) -0.001(3) -0.001(3)
C29 0.042(4) 0.026(3) 0.039(4) 0.002(3) -0.012(3) -0.015(3)
C30 0.047(4) 0.029(3) 0.036(4) 0.000(3) -0.018(3) -0.015(3)
C31 0.016(3) 0.020(3) 0.033(3) -0.007(2) 0.001(2) -0.003(2)
C32 0.045(4) 0.023(3) 0.042(4) 0.010(3) -0.023(3) -0.016(3)
C33 0.046(4) 0.032(3) 0.040(4) 0.000(3) -0.019(3) -0.020(3)

loop_
_atom_type_symbol
_atom_type_description
_atom_type_scat_dispersion_real
_atom_type_scat_dispersion_imag
_atom_type_scat_source
C C 0.0030 0.0020 'International Tables Vol C Tables 4.2.6.8 and 6.1.1.4'
Eu Eu -0.1580 3.6680 'International Tables Vol C Tables 4.2.6.8 and 6.1.1.4'
N N 0.0060 0.0030 'International Tables Vol C Tables 4.2.6.8 and 6.1.1.4'
O O 0.0110 0.0060 'International Tables Vol C Tables 4.2.6.8 and 6.1.1.4'
S S 0.1250 0.1230 'International Tables Vol C Tables 4.2.6.8 and 6.1.1.4'
H H 0.0000 0.0000 'International Tables Vol C Tables 4.2.6.8 and 6.1.1.4'

loop_
_geom_angle_atom_site_label_1
_geom_angle_atom_site_label_2
_geom_angle_atom_site_label_3
_geom_angle
_geom_angle_site_symmetry_1
_geom_angle_site_symmetry_3
O4 Eu1 O1 76.06(16) 2_656 2_666
O4 Eu1 O6 79.28(17) 2_656 .
O1 Eu1 O6 85.46(15) 2_666 .
O4 Eu1 O3 138.61(14) 2_656 1_565
O1 Eu1 O3 77.38(14) 2_666 1_565
O6 Eu1 O3 129.30(14) . 1_565
O4 Eu1 O2 91.53(18) 2_656 .
O1 Eu1 O2 129.18(14) 2_666 .
O6 Eu1 O2 141.09(15) . .
O3 Eu1 O2 81.34(15) 1_565 .
O4 Eu1 O5 71.01(15) 2_656 .
O1 Eu1 O5 130.82(15) 2_666 .
O6 Eu1 O5 53.58(14) . .
O3 Eu1 O5 148.17(13) 1_565 .
O2 Eu1 O5 87.62(15) . .
O4 Eu1 N1 144.76(16) 2_656 .
O1 Eu1 N1 132.67(15) 2_666 .
O6 Eu1 N1 83.07(15) . .
O3 Eu1 N1 75.17(14) 1_565 .
O2 Eu1 N1 83.38(15) . .
O5 Eu1 N1 73.95(14) . .
O4 Eu1 O1 68.16(16) 2_656 .
O1 Eu1 O1 78.13(14) 2_666 .
O6 Eu1 O1 146.14(14) . .
O3 Eu1 O1 75.72(13) 1_565 .
O2 Eu1 O1 51.93(13) . .
O5 Eu1 O1 119.60(13) . .
N1 Eu1 O1 129.42(14) . .
O4 Eu1 Eu1 66.51(11) 2_656 2_666
O1 Eu1 Eu1 41.37(10) 2_666 2_666
O6 Eu1 Eu1 120.83(11) . 2_666
O3 Eu1 Eu1 72.53(9) 1_565 2_666
O2 Eu1 Eu1 88.28(10) . 2_666
O5 Eu1 Eu1 137.17(9) . 2_666
N1 Eu1 Eu1 147.50(11) . 2_666
O1 Eu1 Eu1 36.76(8) . 2_666
C7 S1 S2 105.38(19) . .
C8 S2 S1 105.65(19) . .
C21 S3 S4 104.2(2) . .
C22 S4 S3 105.8(2) . .
C1 O1 Eu1 166.6(4) . 2_666
C1 O1 Eu1 88.5(3) . .
Eu1 O1 Eu1 101.87(14) 2_666 .
C1 O2 Eu1 99.2(3) . .
C14 O3 Eu1 131.1(3) . 1_545
C14 O4 Eu1 144.2(4) . 2_656
C15 O5 Eu1 89.7(3) . .
C15 O6 Eu1 95.2(4) . .
C28 O8 H8 109.5 . .
C29 N1 C33 116.8(5) . .
C29 N1 Eu1 125.0(4) . .
C33 N1 Eu1 117.7(4) . .
O2 C1 O1 120.3(5) . .
O2 C1 C2 120.2(5) . .
O1 C1 C2 119.5(5) . .
C3 C2 C7 118.3(5) . .
C3 C2 C1 117.7(5) . .
C7 C2 C1 124.0(5) . .
C4 C3 C2 121.4(5) . .
C4 C3 H3 119.3 . .
C2 C3 H3 119.3 . .
C3 C4 C5 119.9(6) . .
C3 C4 H4 120.0 . .
C5 C4 H4 120.0 . .
C4 C5 C6 119.9(6) . .
C4 C5 H5 120.1 . .
C6 C5 H5 120.1 . .
C7 C6 C5 120.8(6) . .
C7 C6 H6 119.6 . .
C5 C6 H6 119.6 . .
C6 C7 C2 119.6(5) . .
C6 C7 S1 121.7(4) . .
C2 C7 S1 118.8(4) . .
C9 C8 C13 118.4(5) . .
C9 C8 S2 122.0(4) . .
C13 C8 S2 119.6(4) . .
C10 C9 C8 121.3(5) . .
C10 C9 H9 119.4 . .
C8 C9 H9 119.4 . .
C9 C10 C11 120.3(6) . .
C9 C10 H10 119.8 . .
C11 C10 H10 119.8 . .
C12 C11 C10 119.2(6) . .
C12 C11 H11 120.4 . .
C10 C11 H11 120.4 . .
C11 C12 C13 121.5(6) . .
C11 C12 H12 119.2 . .
C13 C12 H12 119.2 . .
C12 C13 C8 119.2(5) . .
C12 C13 C14 117.4(5) . .
C8 C13 C14 123.4(5) . .
O3 C14 O4 124.1(5) . .
O3 C14 C13 118.9(5) . .
O4 C14 C13 117.0(5) . .
O5 C15 O6 121.1(6) . .
O5 C15 C16 119.9(5) . .
O6 C15 C16 119.0(6) . .
C21 C16 C17 118.3(6) . .
C21 C16 C15 122.9(5) . .
C17 C16 C15 118.7(5) . .
C18 C17 C16 121.9(6) . .
C18 C17 H17 119.0 . .
C16 C17 H17 119.0 . .
C17 C18 C19 118.9(6) . .
C17 C18 H18 120.5 . .
C19 C18 H18 120.5 . .
C18 C19 C20 120.9(6) . .
C18 C19 H19 119.5 . .
C20 C19 H19 119.5 . .
C19 C20 C21 120.9(6) . .
C19 C20 H20 119.6 . .
C21 C20 H20 119.6 . .
C20 C21 C16 118.9(6) . .
C20 C21 S3 121.3(5) . .
C16 C21 S3 119.8(5) . .
C23 C22 C27 118.9(6) . .
C23 C22 S4 121.2(5) . .
C27 C22 S4 119.8(4) . .
C24 C23 C22 121.1(6) . .
C24 C23 H23 119.5 . .
C22 C23 H23 119.5 . .
C25 C24 C23 120.6(6) . .
C25 C24 H24 119.7 . .
C23 C24 H24 119.7 . .
C24 C25 C26 119.1(6) . .
C24 C25 H25 120.4 . .
C26 C25 H25 120.4 . .
C25 C26 C27 121.9(7) . .
C25 C26 H26 119.0 . .
C27 C26 H26 119.0 . .
C26 C27 C22 118.3(6) . .
C26 C27 C28 119.8(6) . .
C22 C27 C28 121.9(6) . .
O7 C28 O8 121.7(6) . .
O7 C28 C27 123.9(6) . .
O8 C28 C27 114.3(6) . .
N1 C29 C30 122.9(6) . .
N1 C29 H29 118.5 . .
C30 C29 H29 118.5 . .
C31 C30 C29 120.2(6) . .
C31 C30 H30 119.9 . .
C29 C30 H30 119.9 . .
C32 C31 C30 115.8(5) . .
C32 C31 C31 121.7(7) . 2_776
C30 C31 C31 122.5(7) . 2_776
C31 C32 C33 120.3(6) . .
C31 C32 H32 119.9 . .
C33 C32 H32 119.9 . .
N1 C33 C32 124.0(6) . .
N1 C33 H33 118.0 . .
C32 C33 H33 118.0 . .

loop_
_geom_bond_atom_site_label_1
_geom_bond_atom_site_label_2
_geom_bond_distance
_geom_bond_site_symmetry_2
Eu1 O4 2.336(4) 2_656
Eu1 O1 2.361(4) 2_666
Eu1 O6 2.373(5) .
Eu1 O3 2.380(4) 1_565
Eu1 O2 2.394(4) .
Eu1 O5 2.496(4) .
Eu1 N1 2.591(4) .
Eu1 O1 2.607(4) .
Eu1 Eu1 3.8601(14) 2_666
S1 C7 1.793(6) .
S1 S2 2.049(2) .
S2 C8 1.783(6) .
S3 C21 1.808(6) .
S3 S4 2.047(2) .
S4 C22 1.799(6) .
O1 C1 1.280(7) .
O1 Eu1 2.361(4) 2_666
O2 C1 1.255(7) .
O3 C14 1.262(7) .
O3 Eu1 2.380(4) 1_545
O4 C14 1.264(7) .
O4 Eu1 2.336(4) 2_656
O5 C15 1.257(7) .
O6 C15 1.267(7) .
O7 C28 1.221(8) .
O8 C28 1.325(8) .
O8 H8 0.8200 .
N1 C29 1.322(8) .
N1 C33 1.329(8) .
C1 C2 1.479(8) .
C2 C3 1.401(8) .
C2 C7 1.411(7) .
C3 C4 1.368(9) .
C3 H3 0.9300 .
C4 C5 1.379(9) .
C4 H4 0.9300 .
C5 C6 1.392(9) .
C5 H5 0.9300 .
C6 C7 1.377(8) .
C6 H6 0.9300 .
C8 C9 1.394(8) .
C8 C13 1.408(7) .
C9 C10 1.384(9) .
C9 H9 0.9300 .
C10 C11 1.388(9) .
C10 H10 0.9300 .
C11 C12 1.370(9) .
C11 H11 0.9300 .
C12 C13 1.405(8) .
C12 H12 0.9300 .
C13 C14 1.487(7) .
C15 C16 1.480(8) .
C16 C21 1.406(8) .
C16 C17 1.407(8) .
C17 C18 1.365(9) .
C17 H17 0.9300 .
C18 C19 1.374(10) .
C18 H18 0.9300 .
C19 C20 1.381(9) .
C19 H19 0.9300 .
C20 C21 1.384(8) .
C20 H20 0.9300 .
C22 C23 1.382(9) .
C22 C27 1.415(8) .
C23 C24 1.378(9) .
C23 H23 0.9300 .
C24 C25 1.370(10) .
C24 H24 0.9300 .
C25 C26 1.377(10) .
C25 H25 0.9300 .
C26 C27 1.391(9) .
C26 H26 0.9300 .
C27 C28 1.475(8) .
C29 C30 1.400(8) .
C29 H29 0.9300 .
C30 C31 1.391(8) .
C30 H30 0.9300 .
C31 C32 1.381(8) .
C31 C31 1.486(10) 2_776
C32 C33 1.381(8) .
C32 H32 0.9300 .
C33 H33 0.9300 .

loop_
_geom_torsion_atom_site_label_1
_geom_torsion_atom_site_label_2
_geom_torsion_atom_site_label_3
_geom_torsion_atom_site_label_4
_geom_torsion
_geom_torsion_site_symmetry_1
_geom_torsion_site_symmetry_2
_geom_torsion_site_symmetry_3
_geom_torsion_site_symmetry_4
C7 S1 S2 C8 91.4(3) . . . .
C21 S3 S4 C22 82.2(3) . . . .
O4 Eu1 O1 C1 108.9(3) 2_656 . . .
O1 Eu1 O1 C1 -171.5(4) 2_666 . . .
O6 Eu1 O1 C1 125.8(3) . . . .
O3 Eu1 O1 C1 -91.7(3) 1_565 . . .
O2 Eu1 O1 C1 -1.6(3) . . . .
O5 Eu1 O1 C1 58.0(3) . . . .
N1 Eu1 O1 C1 -35.1(4) . . . .
Eu1 Eu1 O1 C1 -171.5(4) 2_666 . . .
O4 Eu1 O1 Eu1 -79.57(19) 2_656 . . 2_666
O1 Eu1 O1 Eu1 0.0 2_666 . . 2_666
O6 Eu1 O1 Eu1 -62.7(3) . . . 2_666
O3 Eu1 O1 Eu1 79.81(16) 1_565 . . 2_666
O2 Eu1 O1 Eu1 169.9(2) . . . 2_666
O5 Eu1 O1 Eu1 -130.46(15) . . . 2_666
N1 Eu1 O1 Eu1 136.37(16) . . . 2_666
O4 Eu1 O2 C1 -58.8(4) 2_656 . . .
O1 Eu1 O2 C1 14.4(4) 2_666 . . .
O6 Eu1 O2 C1 -133.5(3) . . . .
O3 Eu1 O2 C1 80.3(3) 1_565 . . .
O5 Eu1 O2 C1 -129.7(4) . . . .
N1 Eu1 O2 C1 156.2(4) . . . .
O1 Eu1 O2 C1 1.6(3) . . . .
Eu1 Eu1 O2 C1 7.7(3) 2_666 . . .
O4 Eu1 O5 C15 86.9(3) 2_656 . . .
O1 Eu1 O5 C15 36.3(4) 2_666 . . .
O6 Eu1 O5 C15 -3.6(3) . . . .
O3 Eu1 O5 C15 -111.3(4) 1_565 . . .
O2 Eu1 O5 C15 179.4(3) . . . .
N1 Eu1 O5 C15 -96.8(3) . . . .
O1 Eu1 O5 C15 136.5(3) . . . .
Eu1 Eu1 O5 C15 94.5(3) 2_666 . . .
O4 Eu1 O6 C15 -70.6(3) 2_656 . . .
O1 Eu1 O6 C15 -147.3(3) 2_666 . . .
O3 Eu1 O6 C15 143.1(3) 1_565 . . .
O2 Eu1 O6 C15 8.3(4) . . . .
O5 Eu1 O6 C15 3.6(3) . . . .
N1 Eu1 O6 C15 78.7(3) . . . .
O1 Eu1 O6 C15 -86.5(4) . . . .
Eu1 Eu1 O6 C15 -124.8(3) 2_666 . . .
O4 Eu1 N1 C29 -97.8(6) 2_656 . . .
O1 Eu1 N1 C29 124.7(5) 2_666 . . .
O6 Eu1 N1 C29 -158.0(5) . . . .
O3 Eu1 N1 C29 68.2(5) 1_565 . . .
O2 Eu1 N1 C29 -14.6(5) . . . .
O5 Eu1 N1 C29 -104.0(5) . . . .
O1 Eu1 N1 C29 11.4(6) . . . .
Eu1 Eu1 N1 C29 61.6(6) 2_666 . . .
O4 Eu1 N1 C33 90.5(6) 2_656 . . .
O1 Eu1 N1 C33 -47.0(5) 2_666 . . .
O6 Eu1 N1 C33 30.3(5) . . . .
O3 Eu1 N1 C33 -103.5(5) 1_565 . . .
O2 Eu1 N1 C33 173.7(5) . . . .
O5 Eu1 N1 C33 84.3(5) . . . .
O1 Eu1 N1 C33 -160.3(4) . . . .
Eu1 Eu1 N1 C33 -110.1(5) 2_666 . . .
Eu1 O2 C1 O1 -3.1(6) . . . .
Eu1 O2 C1 C2 178.5(4) . . . .
Eu1 O1 C1 O2 -138.6(13) 2_666 . . .
Eu1 O1 C1 O2 2.8(5) . . . .
Eu1 O1 C1 C2 39.9(18) 2_666 . . .
Eu1 O1 C1 C2 -178.7(5) . . . .
O2 C1 C2 C3 29.4(8) . . . .
O1 C1 C2 C3 -149.1(6) . . . .
O2 C1 C2 C7 -150.8(6) . . . .
O1 C1 C2 C7 30.7(8) . . . .
C7 C2 C3 C4 -3.4(10) . . . .
C1 C2 C3 C4 176.3(6) . . . .
C2 C3 C4 C5 2.0(12) . . . .
C3 C4 C5 C6 0.5(13) . . . .
C4 C5 C6 C7 -1.6(12) . . . .
C5 C6 C7 C2 0.1(10) . . . .
C5 C6 C7 S1 178.4(6) . . . .
C3 C2 C7 C6 2.4(9) . . . .
C1 C2 C7 C6 -177.4(6) . . . .
C3 C2 C7 S1 -176.1(5) . . . .
C1 C2 C7 S1 4.2(8) . . . .
S2 S1 C7 C6 -19.6(6) . . . .
S2 S1 C7 C2 158.7(4) . . . .
S1 S2 C8 C9 -21.4(6) . . . .
S1 S2 C8 C13 156.7(4) . . . .
C13 C8 C9 C10 -1.0(9) . . . .
S2 C8 C9 C10 177.1(5) . . . .
C8 C9 C10 C11 -1.1(11) . . . .
C9 C10 C11 C12 1.3(11) . . . .
C10 C11 C12 C13 0.6(11) . . . .
C11 C12 C13 C8 -2.7(10) . . . .
C11 C12 C13 C14 179.2(6) . . . .
C9 C8 C13 C12 2.8(9) . . . .
S2 C8 C13 C12 -175.3(5) . . . .
C9 C8 C13 C14 -179.2(6) . . . .
S2 C8 C13 C14 2.7(8) . . . .
Eu1 O3 C14 O4 14.5(9) 1_545 . . .
Eu1 O3 C14 C13 -163.5(4) 1_545 . . .
Eu1 O4 C14 O3 -0.7(12) 2_656 . . .
Eu1 O4 C14 C13 177.3(5) 2_656 . . .
C12 C13 C14 O3 -169.7(6) . . . .
C8 C13 C14 O3 12.3(9) . . . .
C12 C13 C14 O4 12.2(9) . . . .
C8 C13 C14 O4 -165.8(6) . . . .
Eu1 O5 C15 O6 6.4(5) . . . .
Eu1 O5 C15 C16 -175.2(4) . . . .
Eu1 O6 C15 O5 -6.7(6) . . . .
Eu1 O6 C15 C16 174.9(4) . . . .
O5 C15 C16 C21 9.9(8) . . . .
O6 C15 C16 C21 -171.7(5) . . . .
O5 C15 C16 C17 -167.3(5) . . . .
O6 C15 C16 C17 11.2(8) . . . .
C21 C16 C17 C18 -3.1(8) . . . .
C15 C16 C17 C18 174.2(5) . . . .
C16 C17 C18 C19 0.8(10) . . . .
C17 C18 C19 C20 1.3(10) . . . .
C18 C19 C20 C21 -1.0(10) . . . .
C19 C20 C21 C16 -1.4(9) . . . .
C19 C20 C21 S3 179.0(5) . . . .
C17 C16 C21 C20 3.3(8) . . . .
C15 C16 C21 C20 -173.8(5) . . . .
C17 C16 C21 S3 -177.1(4) . . . .
C15 C16 C21 S3 5.8(7) . . . .
S4 S3 C21 C20 -18.1(5) . . . .
S4 S3 C21 C16 162.3(4) . . . .
S3 S4 C22 C23 0.6(6) . . . .
S3 S4 C22 C27 -176.0(4) . . . .
C27 C22 C23 C24 -0.6(10) . . . .
S4 C22 C23 C24 -177.1(6) . . . .
C22 C23 C24 C25 2.6(12) . . . .
C23 C24 C25 C26 -2.7(12) . . . .
C24 C25 C26 C27 0.8(12) . . . .
C25 C26 C27 C22 1.2(10) . . . .
C25 C26 C27 C28 -177.2(7) . . . .
C23 C22 C27 C26 -1.3(9) . . . .
S4 C22 C27 C26 175.3(5) . . . .
C23 C22 C27 C28 177.0(6) . . . .
S4 C22 C27 C28 -6.4(8) . . . .
C26 C27 C28 O7 173.8(7) . . . .
C22 C27 C28 O7 -4.5(11) . . . .
C26 C27 C28 O8 -3.8(10) . . . .
C22 C27 C28 O8 177.9(6) . . . .
C33 N1 C29 C30 2.5(10) . . . .
Eu1 N1 C29 C30 -169.3(5) . . . .
N1 C29 C30 C31 -0.1(11) . . . .
C29 C30 C31 C32 -2.5(10) . . . .
C29 C30 C31 C31 178.6(7) . . . 2_776
C30 C31 C32 C33 2.7(10) . . . .
C31 C31 C32 C33 -178.4(7) 2_776 . . .
C29 N1 C33 C32 -2.3(10) . . . .
Eu1 N1 C33 C32 170.1(6) . . . .
C31 C32 C33 N1 -0.3(11) . . . .
